data_1553105
loop_
_publ_author_name
'Zhang, Yan-Yan'
'Hao, Jian'
'Shi, Min'

_publ_section_title
;
 One pot cascade synthesis of fused heterocycles from furan-tethered
 terminal alkynes and aldehydes in the presence of amines and CuBr
;
_journal_issue 4
_journal_name_full 'Organic Chemistry Frontiers'
_journal_page_first 394
_journal_paper_doi 10.1039/C5QO00033E
_journal_volume 2
_journal_year 2015
_chemical_formula_sum 'C17 H19 N O3 S'
_chemical_formula_weight 317.39
_space_group_crystal_system monoclinic
_space_group_IT_number 14
_space_group_name_Hall '-P 2ybc'
_space_group_name_H-M_alt 'P 1 21/c 1'
_atom_sites_solution_hydrogens geom
_audit_creation_method SHELXL-2013
_audit_update_record
;
2014-06-23 deposited with the CCDC.
2015-02-12 downloaded from the CCDC.
;
_cell_angle_alpha 90
_cell_angle_beta 92.745(3)
_cell_angle_gamma 90
_cell_formula_units_Z 4
_cell_length_a 14.5933(18)
_cell_length_b 9.6858(12)
_cell_length_c 11.3977(14)
_cell_measurement_reflns_used 3015
_cell_measurement_temperature 293(2)
_cell_measurement_theta_max 51.592
_cell_measurement_theta_min 5.047
_cell_volume 1609.2(3)
_computing_cell_refinement 'Bruker SMART'
_computing_data_collection 'Bruker SMART'
_computing_data_reduction 'Bruker SHELXTL'
_computing_molecular_graphics 'Bruker SHELXTL'
_computing_publication_material 'Bruker SHELXTL'
_computing_structure_refinement 'SHELXL-2013 (Sheldrick, 2013)'
_computing_structure_solution 'Bruker SHELXTL'
_diffrn_ambient_temperature 293(2)
_diffrn_measured_fraction_theta_full 0.998
_diffrn_measured_fraction_theta_max 0.998
_diffrn_measurement_device_type 'CCD area detector'
_diffrn_measurement_method 'phi and omega scans'
_diffrn_radiation_type MoK\a
_diffrn_radiation_wavelength 0.71073
_diffrn_reflns_av_R_equivalents 0.0316
_diffrn_reflns_av_unetI/netI 0.0337
_diffrn_reflns_Laue_measured_fraction_full 0.998
_diffrn_reflns_Laue_measured_fraction_max 0.998
_diffrn_reflns_limit_h_max 17
_diffrn_reflns_limit_h_min -12
_diffrn_reflns_limit_k_max 11
_diffrn_reflns_limit_k_min -11
_diffrn_reflns_limit_l_max 13
_diffrn_reflns_limit_l_min -14
_diffrn_reflns_number 9323
_diffrn_reflns_point_group_measured_fraction_full 0.998
_diffrn_reflns_point_group_measured_fraction_max 0.998
_diffrn_reflns_theta_full 25.242
_diffrn_reflns_theta_max 25.997
_diffrn_reflns_theta_min 2.525
_exptl_absorpt_coefficient_mu 0.213
_exptl_absorpt_correction_T_max 0.7457
_exptl_absorpt_correction_T_min 0.6367
_exptl_absorpt_correction_type multi-scan
_exptl_absorpt_process_details sadabs
_exptl_crystal_colour colorless
_exptl_crystal_density_diffrn 1.310
_exptl_crystal_description prismatic
_exptl_crystal_F_000 672
_exptl_crystal_size_max 0.211
_exptl_crystal_size_mid 0.145
_exptl_crystal_size_min 0.112
_refine_diff_density_max 0.317
_refine_diff_density_min -0.185
_refine_diff_density_rms 0.048
_refine_ls_extinction_method none
_refine_ls_goodness_of_fit_ref 1.027
_refine_ls_hydrogen_treatment constr
_refine_ls_matrix_type full
_refine_ls_number_parameters 200
_refine_ls_number_reflns 3148
_refine_ls_number_restraints 0
_refine_ls_restrained_S_all 1.027
_refine_ls_R_factor_all 0.0564
_refine_ls_R_factor_gt 0.0432
_refine_ls_shift/su_max 0.018
_refine_ls_shift/su_mean 0.000
_refine_ls_structure_factor_coef Fsqd
_refine_ls_weighting_details 'w=1/[\s^2^(Fo^2^)+(0.0634P)^2^+0.3467P] where P=(Fo^2^+2Fc^2^)/3'
_refine_ls_weighting_scheme calc
_refine_ls_wR_factor_gt 0.1107
_refine_ls_wR_factor_ref 0.1206
_reflns_Friedel_coverage 0.000
_reflns_number_gt 2494
_reflns_number_total 3148
_reflns_threshold_expression 'I > 2\s(I)'
_cod_data_source_file c5qo00033e2.cif
_cod_data_source_block cd214374
_cod_original_sg_symbol_H-M 'P 21/c'
_cod_database_code 1553105
_shelx_space_group_comment
; 
The symmetry employed for this shelxl refinement is uniquely defined 
by the following loop, which should always be used as a source of 
symmetry information in preference to the above space-group names. 
They are only intended as comments. 
;
_shelxl_version_number 2013-4

loop_
_space_group_symop_operation_xyz
'x, y, z'
'-x, y+1/2, -z+1/2'
'-x, -y, -z'
'x, -y-1/2, z-1/2'

loop_
_atom_site_label
_atom_site_type_symbol
_atom_site_fract_x
_atom_site_fract_y
_atom_site_fract_z
_atom_site_U_iso_or_equiv
_atom_site_adp_type
_atom_site_occupancy
_atom_site_site_symmetry_order
_atom_site_calc_flag
_atom_site_refinement_flags_posn
_atom_site_refinement_flags_adp
S1 S 0.72225(3) 1.12370(5) 0.34466(4) 0.04702(17) Uani 1 1 d . .
N1 N 0.79670(10) 1.03020(15) 0.27503(13) 0.0436(4) Uani 1 1 d . .
O1 O 0.85917(9) 0.80723(14) 0.04061(11) 0.0517(4) Uani 1 1 d . .
O2 O 0.70087(10) 1.04769(16) 0.44690(12) 0.0616(4) Uani 1 1 d . .
O3 O 0.76025(11) 1.25907(15) 0.35685(14) 0.0627(4) Uani 1 1 d . .
C1 C 0.91487(12) 0.86825(19) 0.13581(15) 0.0415(4) Uani 1 1 d . .
C2 C 1.00397(14) 0.7909(2) 0.12478(17) 0.0515(5) Uani 1 1 d . .
H2 H 1.0627 0.8243 0.1429 0.062 Uiso 1 1 calc R U
C3 C 0.98261(16) 0.6678(2) 0.08485(18) 0.0591(6) Uani 1 1 d . .
H3 H 1.0227 0.5967 0.0680 0.071 Uiso 1 1 calc R U
C4 C 0.87916(16) 0.6656(2) 0.07190(18) 0.0554(5) Uani 1 1 d . .
H4 H 0.8527 0.5956 0.0182 0.066 Uiso 1 1 calc R U
C5 C 0.84740(13) 0.66029(19) 0.19681(17) 0.0462(4) Uani 1 1 d . .
C6 C 0.86698(12) 0.80467(17) 0.24300(15) 0.0382(4) Uani 1 1 d . .
H6 H 0.9083 0.8028 0.3133 0.046 Uiso 1 1 calc R U
C7 C 0.77827(12) 0.88115(18) 0.26553(16) 0.0424(4) Uani 1 1 d . .
H7A H 0.7334 0.8640 0.2016 0.051 Uiso 1 1 calc R U
H7B H 0.7533 0.8479 0.3377 0.051 Uiso 1 1 calc R U
C8 C 0.82629(14) 1.0886(2) 0.16320(18) 0.0501(5) Uani 1 1 d . .
H8A H 0.8339 1.1877 0.1708 0.060 Uiso 1 1 calc R U
H8B H 0.7800 1.0708 0.1012 0.060 Uiso 1 1 calc R U
C9 C 0.91644(14) 1.0229(2) 0.13236(18) 0.0512(5) Uani 1 1 d . .
H9A H 0.9313 1.0525 0.0542 0.061 Uiso 1 1 calc R U
H9B H 0.9646 1.0559 0.1869 0.061 Uiso 1 1 calc R U
C10 C 0.81180(17) 0.5556(2) 0.2504(2) 0.0689(6) Uani 1 1 d . .
H10A H 0.7948 0.5647 0.3276 0.083 Uiso 1 1 calc R U
H10B H 0.8034 0.4719 0.2114 0.083 Uiso 1 1 calc R U
C11 C 0.62235(13) 1.13532(19) 0.25224(17) 0.0451(4) Uani 1 1 d . .
C12 C 0.54948(15) 1.0471(2) 0.2674(2) 0.0618(6) Uani 1 1 d . .
H12 H 0.5518 0.9828 0.3281 0.074 Uiso 1 1 calc R U
C13 C 0.47321(16) 1.0558(3) 0.1913(2) 0.0735(7) Uani 1 1 d . .
H13 H 0.4237 0.9974 0.2024 0.088 Uiso 1 1 calc R U
C14 C 0.46827(15) 1.1480(3) 0.0996(2) 0.0645(6) Uani 1 1 d . .
C15 C 0.54216(16) 1.2352(3) 0.0860(2) 0.0635(6) Uani 1 1 d . .
H15 H 0.5401 1.2987 0.0247 0.076 Uiso 1 1 calc R U
C16 C 0.61858(14) 1.2301(2) 0.16126(19) 0.0547(5) Uani 1 1 d . .
H16 H 0.6674 1.2899 0.1511 0.066 Uiso 1 1 calc R U
C17 C 0.38578(19) 1.1547(4) 0.0152(3) 0.0982(10) Uani 1 1 d . .
H17A H 0.3498 1.0724 0.0226 0.147 Uiso 1 1 calc R U
H17B H 0.4056 1.1620 -0.0636 0.147 Uiso 1 1 calc R U
H17C H 0.3494 1.2338 0.0330 0.147 Uiso 1 1 calc R U

loop_
_atom_site_aniso_label
_atom_site_aniso_U_11
_atom_site_aniso_U_22
_atom_site_aniso_U_33
_atom_site_aniso_U_23
_atom_site_aniso_U_13
_atom_site_aniso_U_12
S1 0.0467(3) 0.0463(3) 0.0482(3) -0.0036(2) 0.0047(2) 0.0052(2)
N1 0.0430(8) 0.0417(8) 0.0464(9) 0.0015(7) 0.0067(7) 0.0019(6)
O1 0.0615(9) 0.0577(9) 0.0348(7) -0.0013(6) -0.0091(6) 0.0048(7)
O2 0.0671(10) 0.0705(10) 0.0482(8) 0.0041(7) 0.0123(7) 0.0147(7)
O3 0.0594(9) 0.0500(8) 0.0783(10) -0.0170(7) 0.0004(7) -0.0012(7)
C1 0.0418(10) 0.0483(10) 0.0342(9) 0.0004(8) 0.0011(7) 0.0004(8)
C2 0.0451(11) 0.0637(13) 0.0462(11) 0.0015(9) 0.0064(8) 0.0070(9)
C3 0.0682(14) 0.0618(13) 0.0478(11) -0.0058(10) 0.0080(10) 0.0184(11)
C4 0.0713(14) 0.0506(11) 0.0433(11) -0.0107(9) -0.0071(9) 0.0023(10)
C5 0.0485(11) 0.0409(10) 0.0486(11) -0.0007(8) -0.0034(8) 0.0019(8)
C6 0.0403(9) 0.0414(10) 0.0326(9) 0.0009(7) -0.0026(7) 0.0002(7)
C7 0.0410(10) 0.0436(10) 0.0427(10) 0.0030(8) 0.0035(8) -0.0015(7)
C8 0.0538(11) 0.0423(10) 0.0550(11) 0.0075(9) 0.0113(9) 0.0025(9)
C9 0.0516(11) 0.0492(11) 0.0539(12) 0.0054(9) 0.0145(9) -0.0020(9)
C10 0.0777(16) 0.0469(13) 0.0827(16) -0.0013(11) 0.0090(13) -0.0044(11)
C11 0.0413(10) 0.0438(10) 0.0509(11) -0.0025(8) 0.0085(8) 0.0023(8)
C12 0.0527(12) 0.0632(14) 0.0701(14) 0.0078(11) 0.0085(11) -0.0048(10)
C13 0.0464(13) 0.0844(17) 0.0900(18) -0.0055(14) 0.0074(12) -0.0134(11)
C14 0.0465(12) 0.0837(16) 0.0630(14) -0.0169(12) 0.0005(10) 0.0139(11)
C15 0.0561(13) 0.0756(15) 0.0590(13) 0.0096(11) 0.0061(10) 0.0170(11)
C16 0.0466(11) 0.0522(12) 0.0655(13) 0.0074(10) 0.0052(10) 0.0019(9)
C17 0.0558(15) 0.147(3) 0.090(2) -0.0274(19) -0.0127(14) 0.0200(17)

loop_
_atom_type_symbol
_atom_type_description
_atom_type_scat_dispersion_real
_atom_type_scat_dispersion_imag
_atom_type_scat_source
C C 0.0033 0.0016 'International Tables Vol C Tables 4.2.6.8 and 6.1.1.4'
H H 0.0000 0.0000 'International Tables Vol C Tables 4.2.6.8 and 6.1.1.4'
N N 0.0061 0.0033 'International Tables Vol C Tables 4.2.6.8 and 6.1.1.4'
O O 0.0106 0.0060 'International Tables Vol C Tables 4.2.6.8 and 6.1.1.4'
S S 0.1246 0.1234 'International Tables Vol C Tables 4.2.6.8 and 6.1.1.4'

loop_
_geom_angle_atom_site_label_1
_geom_angle_atom_site_label_2
_geom_angle_atom_site_label_3
_geom_angle
O2 S1 O3 119.60(10)
O2 S1 N1 106.57(8)
O3 S1 N1 106.84(9)
O2 S1 C11 108.34(9)
O3 S1 C11 107.82(9)
N1 S1 C11 107.05(8)
C7 N1 C8 111.83(14)
C7 N1 S1 116.90(12)
C8 N1 S1 115.59(12)
C4 O1 C1 95.91(13)
O1 C1 C9 113.35(15)
O1 C1 C2 100.92(15)
C9 C1 C2 118.63(16)
O1 C1 C6 99.71(13)
C9 C1 C6 114.98(15)
C2 C1 C6 106.77(15)
C3 C2 C1 106.80(18)
C3 C2 H2 126.6
C1 C2 H2 126.6
C2 C3 C4 105.53(18)
C2 C3 H3 127.2
C4 C3 H3 127.2
O1 C4 C3 101.51(17)
O1 C4 C5 101.32(15)
C3 C4 C5 104.91(17)
O1 C4 H4 115.7
C3 C4 H4 115.7
C5 C4 H4 115.7
C10 C5 C6 128.81(19)
C10 C5 C4 127.69(19)
C6 C5 C4 103.50(15)
C5 C6 C7 111.06(15)
C5 C6 C1 100.13(14)
C7 C6 C1 110.83(14)
C5 C6 H6 111.4
C7 C6 H6 111.4
C1 C6 H6 111.4
N1 C7 C6 109.60(14)
N1 C7 H7A 109.8
C6 C7 H7A 109.7
N1 C7 H7B 109.7
C6 C7 H7B 109.7
H7A C7 H7B 108.2
N1 C8 C9 109.38(16)
N1 C8 H8A 109.8
C9 C8 H8A 109.8
N1 C8 H8B 109.8
C9 C8 H8B 109.8
H8A C8 H8B 108.2
C1 C9 C8 113.47(16)
C1 C9 H9A 108.9
C8 C9 H9A 108.9
C1 C9 H9B 108.9
C8 C9 H9B 108.9
H9A C9 H9B 107.7
C5 C10 H10A 120.0
C5 C10 H10B 120.0
H10A C10 H10B 120.0
C12 C11 C16 120.0(2)
C12 C11 S1 120.40(16)
C16 C11 S1 119.52(15)
C13 C12 C11 119.1(2)
C13 C12 H12 120.5
C11 C12 H12 120.5
C14 C13 C12 121.9(2)
C14 C13 H13 119.0
C12 C13 H13 119.0
C13 C14 C15 118.0(2)
C13 C14 C17 121.6(3)
C15 C14 C17 120.4(2)
C16 C15 C14 121.4(2)
C16 C15 H15 119.3
C14 C15 H15 119.3
C15 C16 C11 119.6(2)
C15 C16 H16 120.2
C11 C16 H16 120.2
C14 C17 H17A 109.5
C14 C17 H17B 109.5
H17A C17 H17B 109.5
C14 C17 H17C 109.5
H17A C17 H17C 109.5
H17B C17 H17C 109.5

loop_
_geom_bond_atom_site_label_1
_geom_bond_atom_site_label_2
_geom_bond_distance
S1 O2 1.4255(15)
S1 O3 1.4278(15)
S1 N1 1.6471(16)
S1 C11 1.761(2)
N1 C7 1.471(2)
N1 C8 1.478(2)
O1 C4 1.444(2)
O1 C1 1.450(2)
C1 C9 1.499(3)
C1 C2 1.511(3)
C1 C6 1.563(2)
C2 C3 1.308(3)
C2 H2 0.9300
C3 C4 1.510(3)
C3 H3 0.9300
C4 C5 1.519(3)
C4 H4 0.9800
C5 C10 1.305(3)
C5 C6 1.517(2)
C6 C7 1.524(2)
C6 H6 0.9800
C7 H7A 0.9700
C7 H7B 0.9700
C8 C9 1.517(3)
C8 H8A 0.9700
C8 H8B 0.9700
C9 H9A 0.9700
C9 H9B 0.9700
C10 H10A 0.9300
C10 H10B 0.9300
C11 C12 1.381(3)
C11 C16 1.384(3)
C12 C13 1.381(3)
C12 H12 0.9300
C13 C14 1.375(3)
C13 H13 0.9300
C14 C15 1.384(3)
C14 C17 1.505(3)
C15 C16 1.375(3)
C15 H15 0.9300
C16 H16 0.9300
C17 H17A 0.9600
C17 H17B 0.9600
C17 H17C 0.9600

loop_
_geom_hbond_atom_site_label_D
_geom_hbond_atom_site_label_H
_geom_hbond_atom_site_label_A
_geom_hbond_distance_DH
_geom_hbond_distance_HA
_geom_hbond_distance_DA
_geom_hbond_angle_DHA
_geom_hbond_site_symmetry_A
C2 H2 O3 0.93 2.66 3.451(3) 143.3 2_745

loop_
_geom_torsion_atom_site_label_1
_geom_torsion_atom_site_label_2
_geom_torsion_atom_site_label_3
_geom_torsion_atom_site_label_4
_geom_torsion
O2 S1 N1 C7 43.32(15)
O3 S1 N1 C7 172.26(13)
C11 S1 N1 C7 -72.44(14)
O2 S1 N1 C8 178.17(14)
O3 S1 N1 C8 -52.89(16)
C11 S1 N1 C8 62.41(16)
C4 O1 C1 C9 177.42(16)
C4 O1 C1 C2 49.48(16)
C4 O1 C1 C6 -59.86(15)
O1 C1 C2 C3 -31.4(2)
C9 C1 C2 C3 -155.85(18)
C6 C1 C2 C3 72.31(19)
C1 C2 C3 C4 -0.8(2)
C1 O1 C4 C3 -50.37(16)
C1 O1 C4 C5 57.61(16)
C2 C3 C4 O1 33.1(2)
C2 C3 C4 C5 -72.1(2)
O1 C4 C5 C10 147.4(2)
C3 C4 C5 C10 -107.3(3)
O1 C4 C5 C6 -32.53(18)
C3 C4 C5 C6 72.78(19)
C10 C5 C6 C7 -66.8(3)
C4 C5 C6 C7 113.20(17)
C10 C5 C6 C1 176.1(2)
C4 C5 C6 C1 -3.92(17)
O1 C1 C6 C5 38.94(16)
C9 C1 C6 C5 160.50(15)
C2 C1 C6 C5 -65.67(17)
O1 C1 C6 C7 -78.35(17)
C9 C1 C6 C7 43.2(2)
C2 C1 C6 C7 177.04(15)
C8 N1 C7 C6 64.99(19)
S1 N1 C7 C6 -158.55(12)
C5 C6 C7 N1 -162.92(14)
C1 C6 C7 N1 -52.55(19)
C7 N1 C8 C9 -63.3(2)
S1 N1 C8 C9 159.67(14)
O1 C1 C9 C8 70.9(2)
C2 C1 C9 C8 -170.97(17)
C6 C1 C9 C8 -42.9(2)
N1 C8 C9 C1 51.2(2)
O2 S1 C11 C12 -17.51(19)
O3 S1 C11 C12 -148.29(17)
N1 S1 C11 C12 97.07(17)
O2 S1 C11 C16 164.93(16)
O3 S1 C11 C16 34.15(18)
N1 S1 C11 C16 -80.49(17)
C16 C11 C12 C13 -0.4(3)
S1 C11 C12 C13 -177.96(18)
C11 C12 C13 C14 1.1(4)
C12 C13 C14 C15 -1.0(4)
C12 C13 C14 C17 178.6(2)
C13 C14 C15 C16 0.3(3)
C17 C14 C15 C16 -179.3(2)
C14 C15 C16 C11 0.4(3)
C12 C11 C16 C15 -0.3(3)
S1 C11 C16 C15 177.25(16)
